data_1555893
loop_
_publ_author_name
'Zhou, Shuguang'
'Wang, Mingyang'
'Wang, Lili'
'Chen, Kehao'
'Wang, Jinhu'
'Song, Chao'
'Zhu, Jin'

_publ_section_title
;
 Bidentate Directing-Enabled, Traceless Heterocycle Synthesis:
 Cobalt-Catalyzed Access to Isoquinolines.
;
_journal_issue 21
_journal_name_full 'Organic letters'
_journal_page_first 5632
_journal_page_last 5635
_journal_paper_doi 10.1021/acs.orglett.6b02870
_journal_volume 18
_journal_year 2016
_chemical_formula_moiety 'C20 H17 Fe N'
_chemical_formula_sum 'C20 H17 Fe N'
_chemical_formula_weight 327.20
_space_group_IT_number 61
_space_group_name_Hall '-P 2ac 2ab'
_space_group_name_H-M_alt 'P b c a'
_symmetry_cell_setting orthorhombic
_symmetry_space_group_name_H-M 'P b c a'
_atom_sites_solution_hydrogens geom
_atom_sites_solution_primary direct
_atom_sites_solution_secondary difmap
_audit_creation_method SHELXL-97
_cell_angle_alpha 90.00
_cell_angle_beta 90.00
_cell_angle_gamma 90.00
_cell_formula_units_Z 8
_cell_length_a 18.249(4)
_cell_length_b 7.4323(15)
_cell_length_c 22.242(4)
_cell_measurement_reflns_used 9923
_cell_measurement_temperature 173(2)
_cell_measurement_theta_max 68.28
_cell_measurement_theta_min 3.97
_cell_volume 3016.7(10)
_computing_cell_refinement 'Bruker SAINT'
_computing_data_collection 'Bruker APEX2'
_computing_data_reduction 'Bruker SAINT'
_computing_molecular_graphics 'Bruker SHELXTL'
_computing_publication_material 'Bruker SHELXTL'
_computing_structure_refinement 'SHELXL-2014 (Sheldrick 2014)'
_computing_structure_solution 'SHELXS-97 (Sheldrick 2008)'
_diffrn_ambient_temperature 173(2)
_diffrn_measured_fraction_theta_full 0.995
_diffrn_measured_fraction_theta_max 0.996
_diffrn_measurement_device_type 'Bruker APEX-II CCD'
_diffrn_measurement_method '\f and \w scans'
_diffrn_radiation_monochromator graphite
_diffrn_radiation_source 'fine-focus sealed tube'
_diffrn_radiation_type CuK\a
_diffrn_radiation_wavelength 1.54178
_diffrn_reflns_av_R_equivalents 0.0562
_diffrn_reflns_av_sigmaI/netI 0.0312
_diffrn_reflns_limit_h_max 21
_diffrn_reflns_limit_h_min -20
_diffrn_reflns_limit_k_max 8
_diffrn_reflns_limit_k_min -8
_diffrn_reflns_limit_l_max 26
_diffrn_reflns_limit_l_min -26
_diffrn_reflns_number 27614
_diffrn_reflns_theta_full 68.30
_diffrn_reflns_theta_max 68.30
_diffrn_reflns_theta_min 3.97
_diffrn_standards_number 0
_exptl_absorpt_coefficient_mu 7.951
_exptl_absorpt_correction_T_max 0.7531
_exptl_absorpt_correction_T_min 0.4010
_exptl_absorpt_correction_type multi-scan
_exptl_absorpt_process_details SADABS
_exptl_crystal_colour yellow
_exptl_crystal_density_diffrn 1.441
_exptl_crystal_density_method 'not measured'
_exptl_crystal_description prismatic
_exptl_crystal_F_000 1360
_exptl_crystal_size_max 0.15
_exptl_crystal_size_mid 0.09
_exptl_crystal_size_min 0.08
_refine_diff_density_max 0.494
_refine_diff_density_min -0.649
_refine_diff_density_rms 0.071
_refine_ls_extinction_method none
_refine_ls_goodness_of_fit_ref 1.067
_refine_ls_hydrogen_treatment constr
_refine_ls_matrix_type full
_refine_ls_number_parameters 199
_refine_ls_number_reflns 2749
_refine_ls_number_restraints 0
_refine_ls_restrained_S_all 1.067
_refine_ls_R_factor_all 0.0432
_refine_ls_R_factor_gt 0.0386
_refine_ls_shift/su_max 0.001
_refine_ls_shift/su_mean 0.000
_refine_ls_structure_factor_coef Fsqd
_refine_ls_weighting_details 'calc w=1/[\s^2^(Fo^2^)+(0.0632P)^2^+2.3339P] where P=(Fo^2^+2Fc^2^)/3'
_refine_ls_weighting_scheme calc
_refine_ls_wR_factor_gt 0.1069
_refine_ls_wR_factor_ref 0.1118
_reflns_number_gt 2479
_reflns_number_total 2749
_reflns_threshold_expression >2sigma(I)
_cod_data_source_file ol6b02870_si_003.cif
_cod_data_source_block 408
_cod_original_cell_volume 3016.8(10)
_cod_database_code 1555893

loop_
_symmetry_equiv_pos_as_xyz
'x, y, z'
'-x+1/2, -y, z+1/2'
'-x, y+1/2, -z+1/2'
'x+1/2, -y+1/2, -z'
'-x, -y, -z'
'x-1/2, y, -z-1/2'
'x, -y-1/2, z-1/2'
'-x-1/2, y-1/2, z'

loop_
_atom_site_label
_atom_site_type_symbol
_atom_site_fract_x
_atom_site_fract_y
_atom_site_fract_z
_atom_site_U_iso_or_equiv
_atom_site_adp_type
_atom_site_occupancy
_atom_site_symmetry_multiplicity
_atom_site_calc_flag
_atom_site_refinement_flags
Fe1 Fe 0.598815(18) -0.00187(4) 0.603922(14) 0.01869(16) Uani 1 1 d .
N1 N 0.62963(9) -0.3687(2) 0.73333(8) 0.0208(4) Uani 1 1 d .
C1 C 0.68286(13) -0.3285(3) 0.89400(10) 0.0298(5) Uani 1 1 d .
H1B H 0.7116 -0.4339 0.8992 0.036 Uiso 1 1 calc R
C2 C 0.67415(14) -0.2115(4) 0.94069(10) 0.0366(6) Uani 1 1 d .
H2A H 0.6973 -0.2352 0.9781 0.044 Uiso 1 1 calc R
C3 C 0.63117(16) -0.0564(4) 0.93379(11) 0.0402(6) Uani 1 1 d .
H3A H 0.6255 0.0239 0.9667 0.048 Uiso 1 1 calc R
C4 C 0.59733(15) -0.0191(3) 0.88047(14) 0.0355(6) Uani 1 1 d .
H4A H 0.5680 0.0858 0.8766 0.043 Uiso 1 1 calc R
C5 C 0.60599(12) -0.1370(3) 0.83069(10) 0.0243(5) Uani 1 1 d .
C6 C 0.57500(12) -0.1010(3) 0.77394(10) 0.0244(5) Uani 1 1 d .
H6A H 0.5447 0.0017 0.7684 0.029 Uiso 1 1 calc R
C7 C 0.58878(11) -0.2149(3) 0.72674(9) 0.0195(4) Uani 1 1 d .
C8 C 0.65806(11) -0.4067(3) 0.78626(10) 0.0223(4) Uani 1 1 d .
C9 C 0.64928(11) -0.2936(3) 0.83762(9) 0.0214(4) Uani 1 1 d .
C10 C 0.70115(15) -0.5783(4) 0.79033(12) 0.0389(6) Uani 1 1 d .
H10A H 0.7015 -0.6379 0.7510 0.058 Uiso 1 1 calc R
H10B H 0.6785 -0.6580 0.8201 0.058 Uiso 1 1 calc R
H10C H 0.7516 -0.5512 0.8025 0.058 Uiso 1 1 calc R
C11 C 0.55999(11) -0.1832(3) 0.66605(9) 0.0219(4) Uani 1 1 d .
C12 C 0.50458(12) -0.0552(3) 0.64956(10) 0.0269(5) Uani 1 1 d .
H12A H 0.4789 0.0289 0.6776 0.032 Uiso 1 1 calc R
C13 C 0.49238(12) -0.0691(3) 0.58690(11) 0.0299(5) Uani 1 1 d .
H13A H 0.4567 0.0037 0.5630 0.036 Uiso 1 1 calc R
C14 C 0.54011(12) -0.2032(3) 0.56367(10) 0.0271(5) Uani 1 1 d .
H14A H 0.5439 -0.2404 0.5206 0.033 Uiso 1 1 calc R
C15 C 0.58233(12) -0.2735(3) 0.61207(10) 0.0233(5) Uani 1 1 d .
H15A H 0.6208 -0.3688 0.6090 0.028 Uiso 1 1 calc R
C16 C 0.65740(13) 0.1277(3) 0.53878(10) 0.0295(5) Uani 1 1 d .
H16A H 0.6545 0.1042 0.4946 0.035 Uiso 1 1 calc R
C17 C 0.61363(14) 0.2519(3) 0.57151(11) 0.0299(5) Uani 1 1 d .
H17A H 0.5747 0.3315 0.5544 0.036 Uiso 1 1 calc R
C18 C 0.63507(14) 0.2435(3) 0.63270(11) 0.0324(5) Uani 1 1 d .
H18A H 0.6138 0.3157 0.6664 0.039 Uiso 1 1 calc R
C19 C 0.69214(14) 0.1149(3) 0.63773(11) 0.0332(5) Uani 1 1 d .
H19A H 0.7178 0.0797 0.6757 0.040 Uiso 1 1 calc R
C20 C 0.70581(13) 0.0428(3) 0.57973(12) 0.0314(5) Uani 1 1 d .
H20A H 0.7429 -0.0516 0.5696 0.038 Uiso 1 1 calc R

loop_
_atom_site_aniso_label
_atom_site_aniso_U_11
_atom_site_aniso_U_22
_atom_site_aniso_U_33
_atom_site_aniso_U_23
_atom_site_aniso_U_13
_atom_site_aniso_U_12
Fe1 0.0212(2) 0.0187(2) 0.0161(2) 0.00170(11) -0.00115(12) 0.00230(12)
N1 0.0196(9) 0.0228(9) 0.0200(9) 0.0026(7) 0.0013(7) 0.0031(7)
C1 0.0260(12) 0.0360(13) 0.0272(12) 0.0097(9) -0.0036(9) -0.0077(10)
C2 0.0405(14) 0.0480(16) 0.0214(11) 0.0045(10) -0.0071(10) -0.0166(12)
C3 0.0531(17) 0.0441(15) 0.0234(12) -0.0074(11) 0.0038(11) -0.0126(14)
C4 0.0433(17) 0.0344(15) 0.0287(14) -0.0060(10) 0.0056(11) 0.0002(11)
C5 0.0243(11) 0.0270(12) 0.0217(11) 0.0002(9) 0.0051(8) -0.0033(9)
C6 0.0248(11) 0.0231(11) 0.0253(11) 0.0022(9) 0.0023(9) 0.0050(9)
C7 0.0158(9) 0.0209(10) 0.0217(10) 0.0039(8) 0.0018(8) 0.0009(8)
C8 0.0176(10) 0.0239(11) 0.0255(11) 0.0051(8) 0.0011(8) 0.0011(8)
C9 0.0174(10) 0.0256(11) 0.0211(10) 0.0042(8) 0.0015(8) -0.0063(8)
C10 0.0429(15) 0.0370(14) 0.0366(13) 0.0045(11) -0.0075(11) 0.0182(12)
C11 0.0196(10) 0.0248(11) 0.0214(10) 0.0029(8) 0.0011(8) 0.0014(8)
C12 0.0199(11) 0.0351(12) 0.0258(11) 0.0087(10) 0.0020(8) 0.0068(10)
C13 0.0214(11) 0.0397(14) 0.0286(12) 0.0106(11) -0.0056(9) 0.0003(10)
C14 0.0300(12) 0.0295(12) 0.0219(11) 0.0017(9) -0.0054(9) -0.0091(9)
C15 0.0265(11) 0.0207(11) 0.0227(11) 0.0003(8) -0.0013(8) -0.0017(9)
C16 0.0359(12) 0.0301(12) 0.0227(11) 0.0024(9) 0.0020(9) -0.0078(10)
C17 0.0401(13) 0.0198(11) 0.0298(12) 0.0075(9) -0.0022(10) -0.0038(10)
C18 0.0465(15) 0.0223(11) 0.0284(12) -0.0028(9) -0.0026(11) -0.0056(10)
C19 0.0341(13) 0.0344(13) 0.0311(12) 0.0030(10) -0.0088(10) -0.0092(10)
C20 0.0228(12) 0.0308(12) 0.0407(14) 0.0014(11) 0.0026(10) -0.0038(10)

loop_
_atom_type_symbol
_atom_type_description
_atom_type_scat_dispersion_real
_atom_type_scat_dispersion_imag
_atom_type_scat_source
C C 0.0181 0.0091 'International Tables Vol C Tables 4.2.6.8 and 6.1.1.4'
H H 0.0000 0.0000 'International Tables Vol C Tables 4.2.6.8 and 6.1.1.4'
N N 0.0311 0.0180 'International Tables Vol C Tables 4.2.6.8 and 6.1.1.4'
Fe Fe -1.1336 3.1974 'International Tables Vol C Tables 4.2.6.8 and 6.1.1.4'

loop_
_geom_angle_atom_site_label_1
_geom_angle_atom_site_label_2
_geom_angle_atom_site_label_3
_geom_angle
C12 Fe1 C17 117.96(10)
C12 Fe1 C13 40.62(9)
C17 Fe1 C13 106.70(10)
C12 Fe1 C16 152.61(9)
C17 Fe1 C16 40.78(10)
C13 Fe1 C16 118.82(10)
C12 Fe1 C18 106.93(11)
C17 Fe1 C18 40.66(10)
C13 Fe1 C18 125.80(11)
C16 Fe1 C18 68.39(10)
C12 Fe1 C14 68.50(10)
C17 Fe1 C14 126.27(9)
C13 Fe1 C14 40.68(10)
C16 Fe1 C14 107.97(9)
C18 Fe1 C14 163.60(10)
C12 Fe1 C15 68.90(10)
C17 Fe1 C15 164.35(9)
C13 Fe1 C15 68.62(10)
C16 Fe1 C15 127.18(9)
C18 Fe1 C15 154.07(9)
C14 Fe1 C15 40.67(9)
C12 Fe1 C20 164.97(10)
C17 Fe1 C20 68.36(10)
C13 Fe1 C20 153.68(11)
C16 Fe1 C20 40.50(10)
C18 Fe1 C20 68.26(11)
C14 Fe1 C20 120.11(10)
C15 Fe1 C20 108.79(10)
C12 Fe1 C19 126.88(10)
C17 Fe1 C19 68.18(10)
C13 Fe1 C19 163.83(11)
C16 Fe1 C19 68.06(10)
C18 Fe1 C19 40.50(10)
C14 Fe1 C19 154.57(10)
C15 Fe1 C19 120.37(10)
C20 Fe1 C19 40.43(10)
C12 Fe1 C11 41.08(9)
C17 Fe1 C11 152.92(9)
C13 Fe1 C11 68.67(9)
C16 Fe1 C11 165.10(9)
C18 Fe1 C11 119.09(9)
C14 Fe1 C11 68.55(8)
C15 Fe1 C11 40.90(8)
C20 Fe1 C11 127.59(9)
C19 Fe1 C11 108.46(9)
C8 N1 C7 119.21(18)
C2 C1 C9 120.4(2)
C2 C1 H1B 119.8
C9 C1 H1B 119.8
C1 C2 C3 120.4(2)
C1 C2 H2A 119.8
C3 C2 H2A 119.8
C4 C3 C2 121.0(2)
C4 C3 H3A 119.5
C2 C3 H3A 119.5
C3 C4 C5 120.1(2)
C3 C4 H4A 120.0
C5 C4 H4A 120.0
C6 C5 C9 118.6(2)
C6 C5 C4 122.4(2)
C9 C5 C4 119.0(2)
C7 C6 C5 119.6(2)
C7 C6 H6A 120.2
C5 C6 H6A 120.2
C6 C7 N1 122.13(19)
C6 C7 C11 122.63(19)
N1 C7 C11 115.23(18)
N1 C8 C9 123.02(19)
N1 C8 C10 116.3(2)
C9 C8 C10 120.72(19)
C5 C9 C1 119.2(2)
C5 C9 C8 117.37(19)
C1 C9 C8 123.4(2)
C8 C10 H10A 109.5
C8 C10 H10B 109.5
H10A C10 H10B 109.5
C8 C10 H10C 109.5
H10A C10 H10C 109.5
H10B C10 H10C 109.5
C15 C11 C12 107.24(19)
C15 C11 C7 126.37(19)
C12 C11 C7 126.39(19)
C15 C11 Fe1 69.30(12)
C12 C11 Fe1 68.70(12)
C7 C11 Fe1 126.87(15)
C13 C12 C11 108.3(2)
C13 C12 Fe1 69.89(13)
C11 C12 Fe1 70.22(12)
C13 C12 H12A 125.8
C11 C12 H12A 125.8
Fe1 C12 H12A 125.8
C12 C13 C14 108.22(19)
C12 C13 Fe1 69.49(13)
C14 C13 Fe1 69.86(12)
C12 C13 H13A 125.9
C14 C13 H13A 125.9
Fe1 C13 H13A 125.9
C13 C14 C15 108.33(19)
C13 C14 Fe1 69.46(13)
C15 C14 Fe1 69.78(12)
C13 C14 H14A 125.8
C15 C14 H14A 125.8
Fe1 C14 H14A 125.8
C14 C15 C11 107.9(2)
C14 C15 Fe1 69.55(12)
C11 C15 Fe1 69.80(12)
C14 C15 H15A 126.1
C11 C15 H15A 126.1
Fe1 C15 H15A 126.1
C20 C16 C17 108.1(2)
C20 C16 Fe1 70.13(13)
C17 C16 Fe1 69.42(13)
C20 C16 H16A 126.0
C17 C16 H16A 126.0
Fe1 C16 H16A 126.0
C18 C17 C16 107.9(2)
C18 C17 Fe1 69.88(13)
C16 C17 Fe1 69.80(13)
C18 C17 H17A 126.0
C16 C17 H17A 126.0
Fe1 C17 H17A 126.0
C17 C18 C19 107.9(2)
C17 C18 Fe1 69.46(13)
C19 C18 Fe1 70.18(13)
C17 C18 H18A 126.0
C19 C18 H18A 126.0
Fe1 C18 H18A 126.0
C18 C19 C20 108.2(2)
C18 C19 Fe1 69.32(14)
C20 C19 Fe1 69.72(13)
C18 C19 H19A 125.9
C20 C19 H19A 125.9
Fe1 C19 H19A 125.9
C16 C20 C19 107.8(2)
C16 C20 Fe1 69.36(13)
C19 C20 Fe1 69.85(14)
C16 C20 H20A 126.1
C19 C20 H20A 126.1
Fe1 C20 H20A 126.1

loop_
_geom_bond_atom_site_label_1
_geom_bond_atom_site_label_2
_geom_bond_distance
Fe1 C12 2.036(2)
Fe1 C17 2.037(2)
Fe1 C13 2.041(2)
Fe1 C16 2.042(2)
Fe1 C18 2.043(2)
Fe1 C14 2.046(2)
Fe1 C15 2.049(2)
Fe1 C20 2.052(2)
Fe1 C19 2.054(2)
Fe1 C11 2.056(2)
N1 C8 1.317(3)
N1 C7 1.372(3)
C1 C2 1.364(4)
C1 C9 1.420(3)
C1 H1B 0.9500
C2 C3 1.402(4)
C2 H2A 0.9500
C3 C4 1.366(4)
C3 H3A 0.9500
C4 C5 1.421(4)
C4 H4A 0.9500
C5 C6 1.409(3)
C5 C9 1.415(3)
C6 C7 1.372(3)
C6 H6A 0.9500
C7 C11 1.468(3)
C8 C9 1.427(3)
C8 C10 1.501(3)
C10 H10A 0.9800
C10 H10B 0.9800
C10 H10C 0.9800
C11 C15 1.435(3)
C11 C12 1.436(3)
C12 C13 1.415(3)
C12 H12A 1.0000
C13 C14 1.421(3)
C13 H13A 1.0000
C14 C15 1.423(3)
C14 H14A 1.0000
C15 H15A 1.0000
C16 C20 1.417(3)
C16 C17 1.421(3)
C16 H16A 1.0000
C17 C18 1.418(3)
C17 H17A 1.0000
C18 C19 1.418(4)
C18 H18A 1.0000
C19 C20 1.419(4)
C19 H19A 1.0000
C20 H20A 1.0000

loop_
_geom_torsion_atom_site_label_1
_geom_torsion_atom_site_label_2
_geom_torsion_atom_site_label_3
_geom_torsion_atom_site_label_4
_geom_torsion
C9 C1 C2 C3 0.8(4)
C1 C2 C3 C4 -0.1(4)
C2 C3 C4 C5 -0.7(4)
C3 C4 C5 C6 -177.1(2)
C3 C4 C5 C9 0.7(4)
C9 C5 C6 C7 -1.6(3)
C4 C5 C6 C7 176.3(2)
C5 C6 C7 N1 2.8(3)
C5 C6 C7 C11 -178.33(19)
C8 N1 C7 C6 -1.6(3)
C8 N1 C7 C11 179.46(18)
C7 N1 C8 C9 -0.8(3)
C7 N1 C8 C10 179.14(19)
C6 C5 C9 C1 177.9(2)
C4 C5 C9 C1 0.0(3)
C6 C5 C9 C8 -0.7(3)
C4 C5 C9 C8 -178.6(2)
C2 C1 C9 C5 -0.7(3)
C2 C1 C9 C8 177.8(2)
N1 C8 C9 C5 1.9(3)
C10 C8 C9 C5 -178.0(2)
N1 C8 C9 C1 -176.6(2)
C10 C8 C9 C1 3.4(3)
C6 C7 C11 C15 167.3(2)
N1 C7 C11 C15 -13.8(3)
C6 C7 C11 C12 -12.3(3)
N1 C7 C11 C12 166.7(2)
C6 C7 C11 Fe1 77.1(3)
N1 C7 C11 Fe1 -104.0(2)
C12 Fe1 C11 C15 119.17(19)
C17 Fe1 C11 C15 166.61(19)
C13 Fe1 C11 C15 81.55(14)
C16 Fe1 C11 C15 -41.5(4)
C18 Fe1 C11 C15 -158.36(13)
C14 Fe1 C11 C15 37.72(13)
C20 Fe1 C11 C15 -74.48(16)
C19 Fe1 C11 C15 -115.38(14)
C17 Fe1 C11 C12 47.4(3)
C13 Fe1 C11 C12 -37.62(14)
C16 Fe1 C11 C12 -160.7(3)
C18 Fe1 C11 C12 82.48(16)
C14 Fe1 C11 C12 -81.45(15)
C15 Fe1 C11 C12 -119.17(19)
C20 Fe1 C11 C12 166.36(15)
C19 Fe1 C11 C12 125.45(15)
C12 Fe1 C11 C7 -120.2(2)
C17 Fe1 C11 C7 -72.8(3)
C13 Fe1 C11 C7 -157.9(2)
C16 Fe1 C11 C7 79.1(4)
C18 Fe1 C11 C7 -37.8(2)
C14 Fe1 C11 C7 158.3(2)
C15 Fe1 C11 C7 120.6(2)
C20 Fe1 C11 C7 46.1(2)
C19 Fe1 C11 C7 5.2(2)
C15 C11 C12 C13 1.0(3)
C7 C11 C12 C13 -179.4(2)
Fe1 C11 C12 C13 59.74(16)
C15 C11 C12 Fe1 -58.79(15)
C7 C11 C12 Fe1 120.8(2)
C17 Fe1 C12 C13 83.15(17)
C16 Fe1 C12 C13 50.2(3)
C18 Fe1 C12 C13 125.75(15)
C14 Fe1 C12 C13 -37.56(14)
C15 Fe1 C12 C13 -81.36(15)
C20 Fe1 C12 C13 -165.3(4)
C19 Fe1 C12 C13 165.82(15)
C11 Fe1 C12 C13 -119.2(2)
C17 Fe1 C12 C11 -157.69(13)
C13 Fe1 C12 C11 119.2(2)
C16 Fe1 C12 C11 169.34(18)
C18 Fe1 C12 C11 -115.09(14)
C14 Fe1 C12 C11 81.60(14)
C15 Fe1 C12 C11 37.80(13)
C20 Fe1 C12 C11 -46.1(4)
C19 Fe1 C12 C11 -75.02(17)
C11 C12 C13 C14 -0.6(3)
Fe1 C12 C13 C14 59.32(16)
C11 C12 C13 Fe1 -59.95(16)
C17 Fe1 C13 C12 -113.71(15)
C16 Fe1 C13 C12 -156.21(14)
C18 Fe1 C13 C12 -73.19(17)
C14 Fe1 C13 C12 119.5(2)
C15 Fe1 C13 C12 82.10(15)
C20 Fe1 C13 C12 171.5(2)
C19 Fe1 C13 C12 -44.7(4)
C11 Fe1 C13 C12 38.03(14)
C12 Fe1 C13 C14 -119.5(2)
C17 Fe1 C13 C14 126.76(14)
C16 Fe1 C13 C14 84.26(15)
C18 Fe1 C13 C14 167.29(13)
C15 Fe1 C13 C14 -37.43(13)
C20 Fe1 C13 C14 51.9(3)
C19 Fe1 C13 C14 -164.2(3)
C11 Fe1 C13 C14 -81.50(14)
C12 C13 C14 C15 0.0(3)
Fe1 C13 C14 C15 59.14(15)
C12 C13 C14 Fe1 -59.10(16)
C12 Fe1 C14 C13 37.51(13)
C17 Fe1 C14 C13 -72.13(17)
C16 Fe1 C14 C13 -113.59(14)
C18 Fe1 C14 C13 -39.2(4)
C15 Fe1 C14 C13 119.73(19)
C20 Fe1 C14 C13 -156.20(14)
C19 Fe1 C14 C13 169.9(2)
C11 Fe1 C14 C13 81.81(14)
C12 Fe1 C14 C15 -82.22(14)
C17 Fe1 C14 C15 168.14(13)
C13 Fe1 C14 C15 -119.73(19)
C16 Fe1 C14 C15 126.68(14)
C18 Fe1 C14 C15 -158.9(3)
C20 Fe1 C14 C15 84.07(15)
C19 Fe1 C14 C15 50.1(3)
C11 Fe1 C14 C15 -37.92(13)
C13 C14 C15 C11 0.5(2)
Fe1 C14 C15 C11 59.49(15)
C13 C14 C15 Fe1 -58.94(16)
C12 C11 C15 C14 -0.9(2)
C7 C11 C15 C14 179.5(2)
Fe1 C11 C15 C14 -59.34(15)
C12 C11 C15 Fe1 58.41(15)
C7 C11 C15 Fe1 -121.2(2)
C12 Fe1 C15 C14 81.16(14)
C17 Fe1 C15 C14 -37.9(4)
C13 Fe1 C15 C14 37.43(14)
C16 Fe1 C15 C14 -73.23(17)
C18 Fe1 C15 C14 166.6(2)
C20 Fe1 C15 C14 -114.64(15)
C19 Fe1 C15 C14 -157.54(14)
C11 Fe1 C15 C14 119.11(19)
C12 Fe1 C15 C11 -37.95(13)
C17 Fe1 C15 C11 -157.0(3)
C13 Fe1 C15 C11 -81.68(14)
C16 Fe1 C15 C11 167.66(13)
C18 Fe1 C15 C11 47.5(3)
C14 Fe1 C15 C11 -119.11(19)
C20 Fe1 C15 C11 126.24(14)
C19 Fe1 C15 C11 83.34(15)
C12 Fe1 C16 C20 166.6(2)
C17 Fe1 C16 C20 119.2(2)
C13 Fe1 C16 C20 -158.59(15)
C18 Fe1 C16 C20 81.40(16)
C14 Fe1 C16 C20 -115.61(15)
C15 Fe1 C16 C20 -74.61(17)
C19 Fe1 C16 C20 37.63(15)
C11 Fe1 C16 C20 -41.6(4)
C12 Fe1 C16 C17 47.4(3)
C13 Fe1 C16 C17 82.20(16)
C18 Fe1 C16 C17 -37.82(14)
C14 Fe1 C16 C17 125.18(14)
C15 Fe1 C16 C17 166.18(14)
C20 Fe1 C16 C17 -119.2(2)
C19 Fe1 C16 C17 -81.58(15)
C11 Fe1 C16 C17 -160.8(3)
C20 C16 C17 C18 0.0(3)
Fe1 C16 C17 C18 59.71(16)
C20 C16 C17 Fe1 -59.71(16)
C12 Fe1 C17 C18 83.57(17)
C13 Fe1 C17 C18 126.01(16)
C16 Fe1 C17 C18 -119.0(2)
C14 Fe1 C17 C18 166.38(15)
C15 Fe1 C17 C18 -163.9(3)
C20 Fe1 C17 C18 -81.40(16)
C19 Fe1 C17 C18 -37.72(15)
C11 Fe1 C17 C18 50.3(3)
C12 Fe1 C17 C16 -157.46(14)
C13 Fe1 C17 C16 -115.01(15)
C18 Fe1 C17 C16 119.0(2)
C14 Fe1 C17 C16 -74.65(17)
C15 Fe1 C17 C16 -44.9(4)
C20 Fe1 C17 C16 37.58(14)
C19 Fe1 C17 C16 81.25(15)
C11 Fe1 C17 C16 169.31(18)
C16 C17 C18 C19 0.2(3)
Fe1 C17 C18 C19 59.86(16)
C16 C17 C18 Fe1 -59.66(16)
C12 Fe1 C18 C17 -113.44(15)
C13 Fe1 C18 C17 -72.79(18)
C16 Fe1 C18 C17 37.92(15)
C14 Fe1 C18 C17 -42.3(4)
C15 Fe1 C18 C17 170.1(2)
C20 Fe1 C18 C17 81.66(16)
C19 Fe1 C18 C17 119.0(2)
C11 Fe1 C18 C17 -156.36(14)
C12 Fe1 C18 C19 127.55(15)
C17 Fe1 C18 C19 -119.0(2)
C13 Fe1 C18 C19 168.20(14)
C16 Fe1 C18 C19 -81.08(15)
C14 Fe1 C18 C19 -161.3(3)
C15 Fe1 C18 C19 51.1(3)
C20 Fe1 C18 C19 -37.35(15)
C11 Fe1 C18 C19 84.63(16)
C17 C18 C19 C20 -0.3(3)
Fe1 C18 C19 C20 59.08(17)
C17 C18 C19 Fe1 -59.41(16)
C12 Fe1 C19 C18 -71.47(17)
C17 Fe1 C19 C18 37.87(15)
C13 Fe1 C19 C18 -36.5(4)
C16 Fe1 C19 C18 81.97(15)
C14 Fe1 C19 C18 167.81(19)
C15 Fe1 C19 C18 -156.76(14)
C20 Fe1 C19 C18 119.7(2)
C11 Fe1 C19 C18 -113.48(14)
C12 Fe1 C19 C20 168.86(15)
C17 Fe1 C19 C20 -81.80(16)
C13 Fe1 C19 C20 -156.2(3)
C16 Fe1 C19 C20 -37.70(15)
C18 Fe1 C19 C20 -119.7(2)
C14 Fe1 C19 C20 48.1(3)
C15 Fe1 C19 C20 83.57(17)
C11 Fe1 C19 C20 126.86(15)
C17 C16 C20 C19 -0.2(3)
Fe1 C16 C20 C19 -59.47(16)
C17 C16 C20 Fe1 59.26(16)
C18 C19 C20 C16 0.3(3)
Fe1 C19 C20 C16 59.16(16)
C18 C19 C20 Fe1 -58.83(17)
C12 Fe1 C20 C16 -155.7(4)
C17 Fe1 C20 C16 -37.82(14)
C13 Fe1 C20 C16 46.2(3)
C18 Fe1 C20 C16 -81.74(15)
C14 Fe1 C20 C16 82.55(16)
C15 Fe1 C20 C16 125.76(14)
C19 Fe1 C20 C16 -119.1(2)
C11 Fe1 C20 C16 167.56(13)
C12 Fe1 C20 C19 -36.6(5)
C17 Fe1 C20 C19 81.32(16)
C13 Fe1 C20 C19 165.3(2)
C16 Fe1 C20 C19 119.1(2)
C18 Fe1 C20 C19 37.41(15)
C14 Fe1 C20 C19 -158.30(14)
C15 Fe1 C20 C19 -115.09(15)
C11 Fe1 C20 C19 -73.30(18)
